data_7003911
loop_
_publ_author_name
'Jones, Cameron'
'Rose, Richard P.'
'Stasch, Andreas'

_publ_section_title
;
 Synthesis, characterisation and reactivity of germanium(ii) amidinate
 and guanidinate complexes
;
_journal_issue 21
_journal_name_full 'Dalton Transactions'
_journal_page_first 2871
_journal_page_last 2878
_journal_paper_doi 10.1039/b801168k
_journal_year 2008
_chemical_formula_sum 'C31 H48 Cl4 Ga Ge N3'
_chemical_formula_weight 746.83
_chemical_name_systematic
;
?
;
_space_group_IT_number 14
_symmetry_cell_setting monoclinic
_symmetry_space_group_name_Hall '-P 2ybc'
_symmetry_space_group_name_H-M 'P 1 21/c 1'
_atom_sites_solution_hydrogens geom
_atom_sites_solution_primary direct
_atom_sites_solution_secondary difmap
_audit_creation_method SHELXL-97
_cell_angle_alpha 90.00
_cell_angle_beta 110.87(3)
_cell_angle_gamma 90.00
_cell_formula_units_Z 4
_cell_length_a 16.025(3)
_cell_length_b 12.550(3)
_cell_length_c 19.558(4)
_cell_measurement_temperature 150(2)
_cell_volume 3675.3(15)
_computing_structure_refinement 'SHELXL-97 (Sheldrick, 1997)'
_computing_structure_solution 'SHELXS-97 (Sheldrick, 1990)'
_diffrn_ambient_temperature 150(2)
_diffrn_measured_fraction_theta_full 0.998
_diffrn_measured_fraction_theta_max 0.998
_diffrn_measurement_device_type 'Nonius Kappa CCD'
_diffrn_radiation_monochromator graphite
_diffrn_radiation_source 'fine-focus sealed tube'
_diffrn_radiation_type MoK\a
_diffrn_radiation_wavelength 0.71073
_diffrn_reflns_av_R_equivalents 0.0311
_diffrn_reflns_av_sigmaI/netI 0.0433
_diffrn_reflns_limit_h_max 20
_diffrn_reflns_limit_h_min -20
_diffrn_reflns_limit_k_max 16
_diffrn_reflns_limit_k_min -16
_diffrn_reflns_limit_l_max 24
_diffrn_reflns_limit_l_min -24
_diffrn_reflns_number 15624
_diffrn_reflns_theta_full 27.00
_diffrn_reflns_theta_max 27.00
_diffrn_reflns_theta_min 3.00
_exptl_absorpt_coefficient_mu 1.865
_exptl_absorpt_correction_T_max 0.843
_exptl_absorpt_correction_T_min 0.682
_exptl_absorpt_correction_type multi-scan
_exptl_absorpt_process_details 'Sortav (Blessing, 1995)'
_exptl_crystal_colour colourless
_exptl_crystal_density_diffrn 1.350
_exptl_crystal_density_method 'not measured'
_exptl_crystal_description block
_exptl_crystal_F_000 1544
_exptl_crystal_size_max 0.25
_exptl_crystal_size_mid 0.20
_exptl_crystal_size_min 0.10
_refine_diff_density_max 0.318
_refine_diff_density_min -0.406
_refine_diff_density_rms 0.063
_refine_ls_extinction_method none
_refine_ls_goodness_of_fit_ref 1.025
_refine_ls_hydrogen_treatment constr
_refine_ls_matrix_type full
_refine_ls_number_parameters 373
_refine_ls_number_reflns 8003
_refine_ls_number_restraints 0
_refine_ls_restrained_S_all 1.025
_refine_ls_R_factor_all 0.0519
_refine_ls_R_factor_gt 0.0353
_refine_ls_shift/su_max 0.001
_refine_ls_shift/su_mean 0.000
_refine_ls_structure_factor_coef Fsqd
_refine_ls_weighting_details 'calc w=1/[\s^2^(Fo^2^)+(0.0232P)^2^+2.4273P] where P=(Fo^2^+2Fc^2^)/3'
_refine_ls_weighting_scheme calc
_refine_ls_wR_factor_gt 0.0695
_refine_ls_wR_factor_ref 0.0746
_reflns_number_gt 6406
_reflns_number_total 8003
_reflns_threshold_expression >2sigma(I)
_cod_data_source_file b801168k.txt
_cod_data_source_block compound8
_cod_original_cell_volume 3675.4(13)
_cod_original_sg_symbol_H-M P2(1)/c
_cod_database_code 7003911

loop_
_symmetry_equiv_pos_as_xyz
'x, y, z'
'-x, y+1/2, -z+1/2'
'-x, -y, -z'
'x, -y-1/2, z-1/2'

loop_
_atom_site_label
_atom_site_type_symbol
_atom_site_fract_x
_atom_site_fract_y
_atom_site_fract_z
_atom_site_U_iso_or_equiv
_atom_site_adp_type
_atom_site_occupancy
_atom_site_symmetry_multiplicity
_atom_site_calc_flag
_atom_site_refinement_flags
_atom_site_disorder_assembly
_atom_site_disorder_group
Ge1 Ge 0.175276(16) 0.409600(19) 0.141569(13) 0.02369(7) Uani 1 1 d . . .
Ga1 Ga 0.250911(18) 0.61046(2) 0.299049(14) 0.02943(8) Uani 1 1 d . . .
Cl1 Cl 0.30045(4) 0.53125(5) 0.21683(3) 0.03507(15) Uani 1 1 d . . .
N1 N 0.25144(12) 0.28580(14) 0.14941(10) 0.0221(4) Uani 1 1 d . . .
C1 C 0.25745(14) 0.30198(17) 0.08261(12) 0.0203(5) Uani 1 1 d . . .
Cl2 Cl 0.14096(5) 0.51466(6) 0.30329(4) 0.04699(18) Uani 1 1 d . . .
N2 N 0.22189(11) 0.40192(13) 0.06192(9) 0.0190(4) Uani 1 1 d . . .
C2 C 0.29165(16) 0.20758(17) 0.20472(12) 0.0269(5) Uani 1 1 d . . .
Cl3 Cl 0.36146(5) 0.61060(6) 0.40107(4) 0.04805(18) Uani 1 1 d . . .
N3 N 0.28992(13) 0.23609(14) 0.04397(10) 0.0247(4) Uani 1 1 d . . .
C3 C 0.23468(19) 0.13187(19) 0.21866(13) 0.0350(6) Uani 1 1 d . . .
Cl4 Cl 0.21050(6) 0.76669(6) 0.25608(4) 0.0595(2) Uani 1 1 d . . .
C4 C 0.2740(2) 0.0550(2) 0.27241(15) 0.0485(8) Uani 1 1 d . . .
H4 H 0.2374 0.0034 0.2835 0.058 Uiso 1 1 calc R . .
C5 C 0.3645(3) 0.0528(2) 0.30932(16) 0.0563(9) Uani 1 1 d . . .
H5 H 0.3901 -0.0021 0.3439 0.068 Uiso 1 1 calc R . .
C6 C 0.4187(2) 0.1295(2) 0.29667(15) 0.0478(8) Uani 1 1 d . . .
H6 H 0.4811 0.1276 0.3235 0.057 Uiso 1 1 calc R . .
C7 C 0.38381(17) 0.21032(19) 0.24506(13) 0.0329(6) Uani 1 1 d . . .
C8 C 0.13432(19) 0.1353(2) 0.17854(15) 0.0392(6) Uani 1 1 d . . .
H8 H 0.1229 0.1759 0.1321 0.047 Uiso 1 1 calc R . .
C9 C 0.0885(2) 0.1955(2) 0.22341(17) 0.0496(8) Uani 1 1 d . . .
H9A H 0.0985 0.1576 0.2695 0.074 Uiso 1 1 calc R . .
H9B H 0.0243 0.1999 0.1956 0.074 Uiso 1 1 calc R . .
H9C H 0.1135 0.2675 0.2340 0.074 Uiso 1 1 calc R . .
C10 C 0.0927(2) 0.0240(2) 0.15780(19) 0.0604(9) Uani 1 1 d . . .
H10A H 0.0993 -0.0162 0.2024 0.091 Uiso 1 1 calc R . .
H10B H 0.1232 -0.0139 0.1296 0.091 Uiso 1 1 calc R . .
H10C H 0.0292 0.0312 0.1282 0.091 Uiso 1 1 calc R . .
C11 C 0.44513(16) 0.2983(2) 0.23783(14) 0.0378(6) Uani 1 1 d . . .
H11 H 0.4099 0.3454 0.1963 0.045 Uiso 1 1 calc R . .
C12 C 0.4769(2) 0.3662(2) 0.30799(17) 0.0579(9) Uani 1 1 d . . .
H12A H 0.4249 0.3916 0.3186 0.087 Uiso 1 1 calc R . .
H12B H 0.5111 0.4273 0.3011 0.087 Uiso 1 1 calc R . .
H12C H 0.5148 0.3228 0.3489 0.087 Uiso 1 1 calc R . .
C13 C 0.5261(2) 0.2576(3) 0.22194(19) 0.0579(9) Uani 1 1 d . . .
H13A H 0.5621 0.2117 0.2622 0.087 Uiso 1 1 calc R . .
H13B H 0.5623 0.3182 0.2172 0.087 Uiso 1 1 calc R . .
H13C H 0.5060 0.2168 0.1762 0.087 Uiso 1 1 calc R . .
C14 C 0.17774(14) 0.44657(17) -0.00952(11) 0.0200(5) Uani 1 1 d . . .
C15 C 0.21215(15) 0.54191(18) -0.02588(13) 0.0257(5) Uani 1 1 d . . .
C16 C 0.16571(17) 0.5918(2) -0.09243(14) 0.0334(6) Uani 1 1 d . . .
H16 H 0.1884 0.6560 -0.1048 0.040 Uiso 1 1 calc R . .
C17 C 0.08781(18) 0.5496(2) -0.14030(13) 0.0357(6) Uani 1 1 d . . .
H17 H 0.0571 0.5847 -0.1853 0.043 Uiso 1 1 calc R . .
C18 C 0.05393(16) 0.4562(2) -0.12325(13) 0.0316(6) Uani 1 1 d . . .
H18 H -0.0001 0.4279 -0.1569 0.038 Uiso 1 1 calc R . .
C19 C 0.09721(14) 0.40290(17) -0.05787(12) 0.0246(5) Uani 1 1 d . . .
C20 C 0.29720(16) 0.59286(19) 0.02616(14) 0.0325(6) Uani 1 1 d . . .
H20 H 0.3212 0.5455 0.0699 0.039 Uiso 1 1 calc R . .
C21 C 0.27825(19) 0.7016(2) 0.05271(16) 0.0465(7) Uani 1 1 d . . .
H21A H 0.2540 0.7497 0.0108 0.070 Uiso 1 1 calc R . .
H21B H 0.3338 0.7314 0.0872 0.070 Uiso 1 1 calc R . .
H21C H 0.2348 0.6934 0.0771 0.070 Uiso 1 1 calc R . .
C22 C 0.36877(19) 0.6021(2) -0.00844(18) 0.0510(8) Uani 1 1 d . . .
H22A H 0.3473 0.6489 -0.0513 0.077 Uiso 1 1 calc R . .
H22B H 0.3814 0.5313 -0.0235 0.077 Uiso 1 1 calc R . .
H22C H 0.4234 0.6319 0.0273 0.077 Uiso 1 1 calc R . .
C23 C 0.05374(15) 0.30485(18) -0.03954(14) 0.0300(5) Uani 1 1 d . . .
H23 H 0.0990 0.2690 0.0034 0.036 Uiso 1 1 calc R . .
C24 C -0.02568(17) 0.3370(2) -0.01744(17) 0.0449(7) Uani 1 1 d . . .
H24A H -0.0056 0.3879 0.0232 0.067 Uiso 1 1 calc R . .
H24B H -0.0501 0.2736 -0.0022 0.067 Uiso 1 1 calc R . .
H24C H -0.0720 0.3702 -0.0593 0.067 Uiso 1 1 calc R . .
C25 C 0.02272(19) 0.2244(2) -0.10203(17) 0.0485(8) Uani 1 1 d . . .
H25A H -0.0251 0.2559 -0.1436 0.073 Uiso 1 1 calc R . .
H25B H 0.0003 0.1604 -0.0856 0.073 Uiso 1 1 calc R . .
H25C H 0.0730 0.2053 -0.1170 0.073 Uiso 1 1 calc R . .
C26 C 0.29459(18) 0.11870(18) 0.06020(14) 0.0338(6) Uani 1 1 d . . .
H26 H 0.2946 0.1121 0.1112 0.041 Uiso 1 1 calc R . .
C27 C 0.2117(2) 0.0604(2) 0.01163(16) 0.0457(7) Uani 1 1 d . . .
H27A H 0.1584 0.0974 0.0128 0.068 Uiso 1 1 calc R . .
H27B H 0.2123 -0.0127 0.0294 0.068 Uiso 1 1 calc R . .
H27C H 0.2109 0.0589 -0.0387 0.068 Uiso 1 1 calc R . .
C28 C 0.3795(2) 0.0645(2) 0.06077(18) 0.0547(8) Uani 1 1 d . . .
H28A H 0.3820 0.0664 0.0115 0.082 Uiso 1 1 calc R . .
H28B H 0.3798 -0.0098 0.0764 0.082 Uiso 1 1 calc R . .
H28C H 0.4314 0.1017 0.0948 0.082 Uiso 1 1 calc R . .
C29 C 0.31876(15) 0.28212(19) -0.01462(12) 0.0275(5) Uani 1 1 d . . .
H29 H 0.2923 0.3552 -0.0243 0.033 Uiso 1 1 calc R . .
C30 C 0.28260(19) 0.2234(2) -0.08729(14) 0.0429(7) Uani 1 1 d . . .
H30A H 0.3100 0.1526 -0.0820 0.064 Uiso 1 1 calc R . .
H30B H 0.2968 0.2638 -0.1246 0.064 Uiso 1 1 calc R . .
H30C H 0.2177 0.2160 -0.1021 0.064 Uiso 1 1 calc R . .
C31 C 0.41910(17) 0.2978(2) 0.01132(17) 0.0477(7) Uani 1 1 d . . .
H31A H 0.4486 0.2282 0.0169 0.072 Uiso 1 1 calc R . .
H31B H 0.4394 0.3348 0.0585 0.072 Uiso 1 1 calc R . .
H31C H 0.4342 0.3404 -0.0246 0.072 Uiso 1 1 calc R . .

loop_
_atom_site_aniso_label
_atom_site_aniso_U_11
_atom_site_aniso_U_22
_atom_site_aniso_U_33
_atom_site_aniso_U_23
_atom_site_aniso_U_13
_atom_site_aniso_U_12
Ge1 0.02437(13) 0.02452(13) 0.02397(13) -0.00135(10) 0.01080(10) 0.00004(10)
Ga1 0.03546(16) 0.02841(14) 0.02276(14) -0.00311(11) 0.00834(11) 0.00268(11)
Cl1 0.0360(3) 0.0342(3) 0.0382(4) -0.0145(3) 0.0171(3) -0.0064(3)
N1 0.0269(10) 0.0200(9) 0.0195(10) 0.0013(8) 0.0082(8) -0.0008(8)
C1 0.0169(11) 0.0225(11) 0.0198(11) -0.0013(9) 0.0045(9) -0.0043(9)
Cl2 0.0369(4) 0.0705(5) 0.0341(4) 0.0017(3) 0.0133(3) -0.0083(3)
N2 0.0192(9) 0.0186(9) 0.0191(9) 0.0012(7) 0.0065(7) 0.0005(7)
C2 0.0446(15) 0.0181(11) 0.0182(12) -0.0008(9) 0.0115(11) 0.0031(10)
Cl3 0.0470(4) 0.0604(5) 0.0276(3) -0.0023(3) 0.0021(3) -0.0114(3)
N3 0.0330(11) 0.0212(9) 0.0217(10) 0.0026(8) 0.0116(9) 0.0061(8)
C3 0.0624(18) 0.0218(12) 0.0265(13) -0.0033(10) 0.0227(13) -0.0043(12)
Cl4 0.0878(6) 0.0321(4) 0.0544(5) 0.0029(3) 0.0202(4) 0.0217(4)
C4 0.093(3) 0.0243(14) 0.0361(16) 0.0053(12) 0.0328(17) 0.0008(15)
C5 0.099(3) 0.0381(17) 0.0315(16) 0.0125(13) 0.0225(18) 0.0239(18)
C6 0.0617(19) 0.0442(17) 0.0292(15) 0.0017(13) 0.0061(14) 0.0199(15)
C7 0.0430(15) 0.0293(13) 0.0225(13) -0.0018(10) 0.0068(11) 0.0099(11)
C8 0.0571(18) 0.0282(13) 0.0407(16) -0.0048(12) 0.0277(14) -0.0161(12)
C9 0.0615(19) 0.0380(16) 0.063(2) -0.0031(14) 0.0381(17) -0.0101(14)
C10 0.082(2) 0.0399(17) 0.074(2) -0.0149(16) 0.045(2) -0.0286(17)
C11 0.0306(14) 0.0399(15) 0.0333(14) -0.0026(12) -0.0002(11) 0.0056(12)
C12 0.0553(19) 0.0490(18) 0.0478(19) -0.0159(15) -0.0083(15) 0.0043(15)
C13 0.0392(17) 0.064(2) 0.065(2) -0.0058(17) 0.0116(15) 0.0067(15)
C14 0.0211(11) 0.0220(11) 0.0180(11) -0.0009(9) 0.0084(9) 0.0033(9)
C15 0.0287(12) 0.0266(12) 0.0243(12) 0.0037(10) 0.0125(10) 0.0022(10)
C16 0.0426(15) 0.0297(13) 0.0315(14) 0.0073(11) 0.0178(12) 0.0066(11)
C17 0.0465(16) 0.0391(15) 0.0202(13) 0.0052(11) 0.0101(12) 0.0171(13)
C18 0.0246(13) 0.0403(15) 0.0247(13) -0.0086(11) 0.0025(10) 0.0093(11)
C19 0.0224(11) 0.0246(12) 0.0260(12) -0.0059(10) 0.0076(10) 0.0041(9)
C20 0.0290(13) 0.0323(13) 0.0364(14) 0.0051(11) 0.0119(11) -0.0072(11)
C21 0.0464(17) 0.0380(16) 0.0524(19) -0.0065(14) 0.0142(14) -0.0118(13)
C22 0.0388(16) 0.0567(19) 0.064(2) 0.0086(16) 0.0262(15) -0.0085(14)
C23 0.0213(12) 0.0285(13) 0.0359(14) -0.0057(11) 0.0047(10) -0.0029(10)
C24 0.0346(15) 0.0451(16) 0.062(2) -0.0089(14) 0.0263(14) -0.0053(13)
C25 0.0429(17) 0.0400(16) 0.0579(19) -0.0201(14) 0.0123(14) -0.0103(13)
C26 0.0579(17) 0.0195(12) 0.0264(13) 0.0028(10) 0.0180(12) 0.0098(11)
C27 0.0577(18) 0.0272(14) 0.0537(19) 0.0040(13) 0.0218(15) -0.0016(13)
C28 0.0575(19) 0.0363(16) 0.056(2) -0.0011(14) 0.0022(16) 0.0197(14)
C29 0.0293(13) 0.0325(13) 0.0262(13) 0.0069(10) 0.0165(10) 0.0086(10)
C30 0.0520(17) 0.0537(17) 0.0257(14) 0.0030(13) 0.0170(13) -0.0006(14)
C31 0.0344(15) 0.0558(18) 0.0539(19) 0.0102(15) 0.0171(14) 0.0028(13)

loop_
_atom_type_symbol
_atom_type_description
_atom_type_scat_dispersion_real
_atom_type_scat_dispersion_imag
_atom_type_scat_source
C C 0.0033 0.0016 'International Tables Vol C Tables 4.2.6.8 and 6.1.1.4'
H H 0.0000 0.0000 'International Tables Vol C Tables 4.2.6.8 and 6.1.1.4'
N N 0.0061 0.0033 'International Tables Vol C Tables 4.2.6.8 and 6.1.1.4'
Ga Ga 0.2307 1.6083 'International Tables Vol C Tables 4.2.6.8 and 6.1.1.4'
Ge Ge 0.1547 1.8001 'International Tables Vol C Tables 4.2.6.8 and 6.1.1.4'
Cl Cl 0.1484 0.1585 'International Tables Vol C Tables 4.2.6.8 and 6.1.1.4'

loop_
_geom_angle_atom_site_label_1
_geom_angle_atom_site_label_2
_geom_angle_atom_site_label_3
_geom_angle
_geom_angle_site_symmetry_1
_geom_angle_site_symmetry_3
_geom_angle_publ_flag
N1 Ge1 N2 67.47(7) . . ?
N1 Ge1 Cl1 95.20(6) . . ?
N2 Ge1 Cl1 92.55(5) . . ?
Cl4 Ga1 Cl3 113.49(3) . . ?
Cl4 Ga1 Cl2 112.85(4) . . ?
Cl3 Ga1 Cl2 112.31(3) . . ?
Cl4 Ga1 Cl1 104.91(3) . . ?
Cl3 Ga1 Cl1 106.20(3) . . ?
Cl2 Ga1 Cl1 106.29(3) . . ?
Ga1 Cl1 Ge1 105.80(3) . . ?
C1 N1 C2 131.41(19) . . ?
C1 N1 Ge1 93.56(13) . . ?
C2 N1 Ge1 134.97(15) . . ?
N3 C1 N1 128.52(19) . . ?
N3 C1 N2 126.7(2) . . ?
N1 C1 N2 104.76(18) . . ?
C1 N2 C14 130.53(18) . . ?
C1 N2 Ge1 92.66(13) . . ?
C14 N2 Ge1 124.08(13) . . ?
C7 C2 C3 122.1(2) . . ?
C7 C2 N1 120.5(2) . . ?
C3 C2 N1 117.4(2) . . ?
C1 N3 C29 118.70(18) . . ?
C1 N3 C26 118.98(19) . . ?
C29 N3 C26 122.31(18) . . ?
C4 C3 C2 117.4(3) . . ?
C4 C3 C8 121.2(2) . . ?
C2 C3 C8 121.4(2) . . ?
C5 C4 C3 121.2(3) . . ?
C4 C5 C6 120.6(3) . . ?
C5 C6 C7 121.4(3) . . ?
C6 C7 C2 117.2(3) . . ?
C6 C7 C11 119.3(2) . . ?
C2 C7 C11 123.5(2) . . ?
C3 C8 C9 110.7(2) . . ?
C3 C8 C10 113.0(2) . . ?
C9 C8 C10 110.4(2) . . ?
C7 C11 C13 113.6(2) . . ?
C7 C11 C12 109.8(2) . . ?
C13 C11 C12 109.4(2) . . ?
C15 C14 C19 121.3(2) . . ?
C15 C14 N2 117.24(19) . . ?
C19 C14 N2 121.10(19) . . ?
C16 C15 C14 118.2(2) . . ?
C16 C15 C20 119.2(2) . . ?
C14 C15 C20 122.5(2) . . ?
C17 C16 C15 121.1(2) . . ?
C16 C17 C18 120.2(2) . . ?
C17 C18 C19 121.3(2) . . ?
C18 C19 C14 117.9(2) . . ?
C18 C19 C23 119.1(2) . . ?
C14 C19 C23 122.9(2) . . ?
C15 C20 C21 111.3(2) . . ?
C15 C20 C22 111.7(2) . . ?
C21 C20 C22 110.7(2) . . ?
C19 C23 C25 113.2(2) . . ?
C19 C23 C24 110.4(2) . . ?
C25 C23 C24 109.5(2) . . ?
N3 C26 C28 114.7(2) . . ?
N3 C26 C27 111.9(2) . . ?
C28 C26 C27 111.8(2) . . ?
N3 C29 C31 111.9(2) . . ?
N3 C29 C30 114.2(2) . . ?
C31 C29 C30 112.4(2) . . ?

loop_
_geom_bond_atom_site_label_1
_geom_bond_atom_site_label_2
_geom_bond_distance
_geom_bond_site_symmetry_2
_geom_bond_publ_flag
Ge1 N1 1.9477(18) . ?
Ge1 N2 1.9552(18) . ?
Ge1 Cl1 2.5333(9) . ?
Ga1 Cl4 2.1406(8) . ?
Ga1 Cl3 2.1451(11) . ?
Ga1 Cl2 2.1590(8) . ?
Ga1 Cl1 2.2613(8) . ?
N1 C1 1.359(3) . ?
N1 C2 1.433(3) . ?
C1 N3 1.344(3) . ?
C1 N2 1.377(3) . ?
N2 C14 1.436(3) . ?
C2 C7 1.405(3) . ?
C2 C3 1.410(3) . ?
N3 C29 1.496(3) . ?
N3 C26 1.503(3) . ?
C3 C4 1.401(4) . ?
C3 C8 1.518(4) . ?
C4 C5 1.371(5) . ?
C5 C6 1.377(4) . ?
C6 C7 1.399(4) . ?
C7 C11 1.518(4) . ?
C8 C9 1.529(4) . ?
C8 C10 1.539(4) . ?
C11 C13 1.526(4) . ?
C11 C12 1.539(4) . ?
C14 C15 1.401(3) . ?
C14 C19 1.411(3) . ?
C15 C16 1.396(3) . ?
C15 C20 1.521(3) . ?
C16 C17 1.372(4) . ?
C17 C18 1.382(4) . ?
C18 C19 1.390(3) . ?
C19 C23 1.519(3) . ?
C20 C21 1.529(4) . ?
C20 C22 1.530(4) . ?
C23 C25 1.526(3) . ?
C23 C24 1.537(3) . ?
C26 C28 1.518(4) . ?
C26 C27 1.518(4) . ?
C29 C31 1.517(3) . ?
C29 C30 1.520(3) . ?
